data_4060285
loop_
_publ_author_name
'Dar\'io Cuervo'
'Josefina D\'iez'
'M. Pilar Gamasa'
'Jos\'e Gimeno'

_publ_section_title
;
 One-pot stereoselective synthesis of organorhodium(III) complexes
 containing the chiral ligand
 2,6-bis[4&#x0092;-(S)-isopropyloxazolin-2&#x0092;-yl]pyridine (iPr-pybox)
;
_journal_name_full Organometallics
_journal_paper_doi 10.1021/om0489756
_journal_year 2005
_chemical_absolute_configuration ad
_chemical_formula_moiety 'C25 H30 Cl2 N3 O2 Rh'
_chemical_formula_sum 'C25 H30 Cl2 N3 O2 Rh'
_chemical_formula_weight 578.33
_space_group_IT_number 19
_symmetry_cell_setting orthorhombic
_symmetry_space_group_name_Hall 'P 2ac 2ab'
_symmetry_space_group_name_H-M 'P 21 21 21'
_cell_angle_alpha 90.00
_cell_angle_beta 90.00
_cell_angle_gamma 90.00
_cell_formula_units_Z 4
_cell_length_a 8.4092(2)
_cell_length_b 16.4799(4)
_cell_length_c 17.9447(4)
_cell_measurement_temperature 120(2)
_cell_volume 2486.83(10)
_diffrn_ambient_temperature 100(2)
_exptl_crystal_density_diffrn 1.545
_cod_depositor_comments
;
The following automatic conversions were performed:
'_symmetry_cell_setting' value 'Orthorhombic' changed to 'orthorhombic'
according to '/home/saulius/struct/CIF-dictionaries/cif_core.dic'
dictionary named 'cif_core.dic' version 2.4.1 from 2010-06-29.

Automatic conversion script
Id: cif_fix_enum 1527 2010-12-29 10:47:43Z saulius 
;
_cod_database_code 4060285

loop_
_symmetry_equiv_pos_as_xyz
'x, y, z'
'x+1/2, -y+1/2, -z'
'-x, y+1/2, -z+1/2'
'-x+1/2, -y, z+1/2'

loop_
_atom_site_label
_atom_site_type_symbol
_atom_site_fract_x
_atom_site_fract_y
_atom_site_fract_z
_atom_site_U_iso_or_equiv
_atom_site_adp_type
_atom_site_occupancy
_atom_site_symmetry_multiplicity
_atom_site_calc_flag
_atom_site_refinement_flags
_atom_site_disorder_assembly
_atom_site_disorder_group
Rh1 Rh 0.83762(4) 0.889442(19) 0.785357(17) 0.02111(10) Uani 1 1 d . . .
Cl1 Cl 0.97849(13) 0.80622(7) 0.86804(6) 0.0259(2) Uani 1 1 d . . .
Cl2 Cl 0.69638(13) 0.97348(7) 0.70387(7) 0.0313(3) Uani 1 1 d . . .
O2 O 1.2182(4) 1.0455(2) 0.81187(19) 0.0307(8) Uani 1 1 d . . .
O1 O 0.4766(4) 0.90744(19) 0.94150(17) 0.0294(8) Uani 1 1 d . . .
N3 N 1.0486(4) 0.9527(2) 0.7653(2) 0.0236(8) Uani 1 1 d . . .
N2 N 0.8426(5) 0.9746(2) 0.86939(19) 0.0232(7) Uani 1 1 d . . .
N1 N 0.6247(4) 0.8655(2) 0.84446(19) 0.0220(8) Uani 1 1 d . . .
C1 C 0.8343(6) 0.8017(2) 0.7050(2) 0.0239(9) Uani 1 1 d . . .
C2 C 0.7008(6) 0.7691(3) 0.6804(3) 0.0359(13) Uani 1 1 d . . .
H2A H 0.7030 0.7326 0.6409 0.043 Uiso 1 1 calc R . .
H2B H 0.6045 0.7826 0.7027 0.043 Uiso 1 1 calc R . .
C3 C 0.9861(6) 0.7776(3) 0.6670(3) 0.0264(10) Uani 1 1 d . . .
C4 C 1.1120(6) 0.7365(3) 0.7028(3) 0.0326(11) Uani 1 1 d . . .
H4 H 1.1021 0.7231 0.7530 0.039 Uiso 1 1 calc R . .
C5 C 1.2491(6) 0.7158(3) 0.6654(3) 0.0369(13) Uani 1 1 d . . .
H5 H 1.3297 0.6881 0.6901 0.044 Uiso 1 1 calc R . .
C6 C 1.2672(6) 0.7363(4) 0.5911(3) 0.0384(13) Uani 1 1 d . . .
H6 H 1.3612 0.7242 0.5662 0.046 Uiso 1 1 calc R . .
C7 C 1.1451(7) 0.7748(3) 0.5540(3) 0.0371(12) Uani 1 1 d . . .
H7 H 1.1556 0.7868 0.5036 0.045 Uiso 1 1 calc R . .
C8 C 1.0062(6) 0.7960(3) 0.5915(3) 0.0312(11) Uani 1 1 d . . .
H8 H 0.9255 0.8227 0.5659 0.037 Uiso 1 1 calc R . .
C9 C 0.3959(6) 0.6660(3) 0.8662(3) 0.0353(12) Uani 1 1 d . . .
H9A H 0.3485 0.6678 0.8176 0.053 Uiso 1 1 calc R . .
H9B H 0.3193 0.6828 0.9028 0.053 Uiso 1 1 calc R . .
H9C H 0.4300 0.6116 0.8769 0.053 Uiso 1 1 calc R . .
C10 C 0.6206(6) 0.7212(3) 0.9450(3) 0.0328(12) Uani 1 1 d . . .
H10A H 0.6504 0.6665 0.9570 0.049 Uiso 1 1 calc R . .
H10B H 0.5486 0.7414 0.9822 0.049 Uiso 1 1 calc R . .
H10C H 0.7138 0.7548 0.9437 0.049 Uiso 1 1 calc R . .
C11 C 0.5389(5) 0.7229(3) 0.8685(3) 0.0254(10) Uani 1 1 d . . .
H11 H 0.6159 0.7034 0.8316 0.030 Uiso 1 1 calc R . .
C12 C 0.4886(5) 0.8085(3) 0.8455(2) 0.0250(10) Uani 1 1 d . . .
H12 H 0.4386 0.8069 0.7962 0.030 Uiso 1 1 calc R . .
C13 C 0.3763(6) 0.8496(3) 0.9014(3) 0.0289(11) Uani 1 1 d . . .
H13A H 0.2905 0.8774 0.8757 0.035 Uiso 1 1 calc R . .
H13B H 0.3310 0.8101 0.9354 0.035 Uiso 1 1 calc R . .
C14 C 0.6096(6) 0.9129(3) 0.9015(3) 0.0258(10) Uani 1 1 d . . .
C15 C 0.7295(6) 0.9727(3) 0.9224(3) 0.0252(10) Uani 1 1 d . . .
C16 C 0.7435(6) 1.0176(3) 0.9867(3) 0.0318(12) Uani 1 1 d . . .
H16 H 0.6658 1.0150 1.0235 0.038 Uiso 1 1 calc R . .
C17 C 0.8763(6) 1.0668(3) 0.9954(3) 0.0318(12) Uani 1 1 d . . .
H17 H 0.8878 1.0980 1.0383 0.038 Uiso 1 1 calc R . .
C18 C 0.9916(6) 1.0695(3) 0.9404(3) 0.0273(10) Uani 1 1 d . . .
H18 H 1.0798 1.1031 0.9451 0.033 Uiso 1 1 calc R . .
C19 C 0.9725(5) 1.0207(3) 0.8778(3) 0.0250(10) Uani 1 1 d . . .
C20 C 1.0799(5) 1.0055(3) 0.8158(3) 0.0222(10) Uani 1 1 d . . .
C21 C 1.3033(6) 1.0078(3) 0.7489(3) 0.0322(12) Uani 1 1 d . . .
H21A H 1.3894 0.9737 0.7665 0.039 Uiso 1 1 calc R . .
H21B H 1.3464 1.0489 0.7158 0.039 Uiso 1 1 calc R . .
C22 C 1.1754(5) 0.9569(3) 0.7089(3) 0.0258(9) Uani 1 1 d . . .
H22 H 1.2169 0.9022 0.6997 0.031 Uiso 1 1 calc R . .
C23 C 1.1159(6) 0.9933(3) 0.6356(3) 0.0267(10) Uani 1 1 d . . .
H23 H 1.0254 0.9606 0.6189 0.032 Uiso 1 1 calc R . .
C24 C 1.2443(6) 0.9869(3) 0.5764(3) 0.0357(12) Uani 1 1 d . . .
H24A H 1.2779 0.9314 0.5721 0.053 Uiso 1 1 calc R . .
H24B H 1.3334 1.0200 0.5903 0.053 Uiso 1 1 calc R . .
H24C H 1.2029 1.0051 0.5295 0.053 Uiso 1 1 calc R . .
C25 C 1.0566(6) 1.0810(3) 0.6450(3) 0.0277(11) Uani 1 1 d . . .
H25A H 0.9750 1.0826 0.6824 0.042 Uiso 1 1 calc R . .
H25B H 1.0143 1.1001 0.5985 0.042 Uiso 1 1 calc R . .
H25C H 1.1435 1.1151 0.6599 0.042 Uiso 1 1 calc R . .

loop_
_atom_site_aniso_label
_atom_site_aniso_U_11
_atom_site_aniso_U_22
_atom_site_aniso_U_33
_atom_site_aniso_U_23
_atom_site_aniso_U_13
_atom_site_aniso_U_12
Rh1 0.02111(16) 0.02120(16) 0.02102(15) 0.00176(13) 0.00076(14) 0.00007(14)
Cl1 0.0277(6) 0.0265(6) 0.0233(5) 0.0033(4) -0.0033(4) 0.0002(5)
Cl2 0.0274(6) 0.0332(6) 0.0331(6) 0.0105(5) -0.0009(5) 0.0050(5)
O2 0.0275(17) 0.0304(18) 0.0344(18) 0.0006(15) 0.0017(14) -0.0051(14)
O1 0.0240(17) 0.034(2) 0.0301(17) -0.0065(14) 0.0127(14) -0.0022(15)
N3 0.0223(19) 0.021(2) 0.027(2) 0.0039(16) -0.0025(15) 0.0010(16)
N2 0.0243(18) 0.0186(17) 0.0269(18) 0.0020(15) 0.0029(18) 0.0021(17)
N1 0.021(2) 0.026(2) 0.0191(17) 0.0019(15) -0.0003(14) -0.0037(15)
C1 0.033(2) 0.021(2) 0.0175(19) -0.0027(17) 0.001(2) 0.002(2)
C2 0.033(3) 0.047(3) 0.028(2) -0.011(2) -0.003(2) -0.004(2)
C3 0.031(3) 0.019(2) 0.029(2) -0.0044(19) -0.005(2) -0.001(2)
C4 0.038(3) 0.033(3) 0.026(2) -0.004(2) 0.007(2) 0.003(2)
C5 0.030(3) 0.044(3) 0.037(3) -0.009(2) -0.004(2) 0.004(2)
C6 0.025(3) 0.049(4) 0.041(3) -0.014(3) 0.002(2) -0.002(2)
C7 0.044(3) 0.039(3) 0.028(2) -0.008(2) 0.011(2) -0.008(3)
C8 0.033(3) 0.030(3) 0.031(2) -0.002(2) 0.002(2) -0.001(2)
C9 0.032(3) 0.032(3) 0.042(3) 0.001(2) -0.008(2) -0.007(2)
C10 0.041(3) 0.029(3) 0.029(2) 0.007(2) -0.008(2) -0.004(2)
C11 0.022(2) 0.027(2) 0.027(2) 0.0001(19) 0.0094(19) -0.0001(19)
C12 0.021(2) 0.027(2) 0.027(2) -0.0020(19) -0.0056(19) -0.010(2)
C13 0.025(3) 0.026(3) 0.035(3) 0.000(2) 0.004(2) 0.000(2)
C14 0.029(3) 0.021(2) 0.027(2) 0.0026(19) -0.0013(19) -0.0009(19)
C15 0.027(2) 0.023(2) 0.025(2) 0.000(2) -0.0036(19) 0.003(2)
C16 0.037(3) 0.028(3) 0.031(3) -0.001(2) 0.001(2) 0.001(2)
C17 0.038(3) 0.026(3) 0.031(2) -0.007(2) -0.010(2) 0.005(2)
C18 0.023(2) 0.027(2) 0.032(2) 0.004(2) 0.002(2) -0.004(2)
C19 0.022(2) 0.023(2) 0.030(2) 0.0040(19) -0.0103(19) -0.0007(19)
C20 0.015(2) 0.026(3) 0.025(2) 0.007(2) 0.0022(17) -0.0001(18)
C21 0.030(3) 0.035(3) 0.032(3) 0.005(2) 0.007(2) -0.001(2)
C22 0.019(2) 0.028(2) 0.031(2) 0.007(2) 0.007(2) -0.0020(19)
C23 0.031(3) 0.019(2) 0.029(2) 0.0023(19) 0.002(2) 0.0029(19)
C24 0.035(3) 0.035(3) 0.037(3) 0.004(2) 0.012(2) -0.001(2)
C25 0.027(2) 0.026(2) 0.030(2) 0.008(2) 0.001(2) 0.004(2)

loop_
_geom_bond_atom_site_label_1
_geom_bond_atom_site_label_2
_geom_bond_distance
_geom_bond_site_symmetry_2
_geom_bond_publ_flag
Rh1 C1 2.043(4) . ?
Rh1 N2 2.060(4) . ?
Rh1 N3 2.090(4) . ?
Rh1 N1 2.118(3) . ?
Rh1 Cl2 2.3381(11) . ?
Rh1 Cl1 2.3421(11) . ?
O2 C20 1.338(5) . ?
O2 C21 1.475(6) . ?
O1 C14 1.332(5) . ?
O1 C13 1.462(6) . ?
N3 C20 1.283(6) . ?
N3 C22 1.471(6) . ?
N2 C19 1.339(6) . ?
N2 C15 1.346(6) . ?
N1 C14 1.295(6) . ?
N1 C12 1.481(5) . ?
C1 C2 1.321(7) . ?
C1 C3 1.501(7) . ?
C2 H2A 0.9300 . ?
C2 H2B 0.9300 . ?
C3 C8 1.398(7) . ?
C3 C4 1.412(7) . ?
C4 C5 1.377(7) . ?
C4 H4 0.9300 . ?
C5 C6 1.385(8) . ?
C5 H5 0.9300 . ?
C6 C7 1.377(8) . ?
C6 H6 0.9300 . ?
C7 C8 1.392(7) . ?
C7 H7 0.9300 . ?
C8 H8 0.9300 . ?
C9 C11 1.525(7) . ?
C9 H9A 0.9600 . ?
C9 H9B 0.9600 . ?
C9 H9C 0.9600 . ?
C10 C11 1.535(6) . ?
C10 H10A 0.9600 . ?
C10 H10B 0.9600 . ?
C10 H10C 0.9600 . ?
C11 C12 1.529(6) . ?
C11 H11 0.9800 . ?
C12 C13 1.536(6) . ?
C12 H12 0.9800 . ?
C13 H13A 0.9700 . ?
C13 H13B 0.9700 . ?
C14 C15 1.458(7) . ?
C15 C16 1.375(7) . ?
C16 C17 1.389(7) . ?
C16 H16 0.9300 . ?
C17 C18 1.385(7) . ?
C17 H17 0.9300 . ?
C18 C19 1.390(6) . ?
C18 H18 0.9300 . ?
C19 C20 1.455(6) . ?
C21 C22 1.541(7) . ?
C21 H21A 0.9700 . ?
C21 H21B 0.9700 . ?
C22 C23 1.531(6) . ?
C22 H22 0.9800 . ?
C23 C24 1.519(7) . ?
C23 C25 1.538(6) . ?
C23 H23 0.9800 . ?
C24 H24A 0.9600 . ?
C24 H24B 0.9600 . ?
C24 H24C 0.9600 . ?
C25 H25A 0.9600 . ?
C25 H25B 0.9600 . ?
C25 H25C 0.9600 . ?
